data_4511401
loop_
_publ_author_name
'Wang, Xiu-li'
'Sui, Fang-fang'
'Lin, Hong-yan'
'Zhang, Ju-wen'
'Liu, Guo-cheng'

_publ_section_title
;
 Multifunctional Cobalt(II) Coordination Polymers Tuned by Flexible
 Bis(pyridylamide) Ligands with Different Spacers and Polycarboxylates
;
_journal_issue 7
_journal_name_full 'Crystal Growth &amp; Design'
_journal_page_first 3438
_journal_paper_doi 10.1021/cg500371n
_journal_volume 14
_journal_year 2014
_chemical_formula_moiety 'C14 H12 Co N3 O6'
_chemical_formula_sum 'C14 H12 Co N3 O6'
_chemical_formula_weight 377.20
_chemical_name_systematic
; 
 ? 
;
_space_group_IT_number 2
_symmetry_cell_setting triclinic
_symmetry_space_group_name_Hall '-P 1'
_symmetry_space_group_name_H-M 'P -1'
_atom_sites_solution_hydrogens geom
_atom_sites_solution_primary direct
_atom_sites_solution_secondary difmap
_audit_creation_method SHELXL-97
_cell_angle_alpha 100.0900(10)
_cell_angle_beta 95.8430(10)
_cell_angle_gamma 99.3740(10)
_cell_formula_units_Z 2
_cell_length_a 7.8130(7)
_cell_length_b 7.9406(7)
_cell_length_c 11.6727(10)
_cell_measurement_temperature 296(2)
_cell_measurement_theta_max 25
_cell_measurement_theta_min 2.3
_cell_volume 697.09(11)
_computing_cell_refinement 'Bruker SAINT'
_computing_data_collection 'Bruker APEX2'
_computing_data_reduction 'Bruker SAINT'
_computing_molecular_graphics 'Bruker SHELXTL'
_computing_publication_material 'Bruker SHELXTL'
_computing_structure_refinement 'SHELXL-97 (Sheldrick, 2008)'
_computing_structure_solution 'SHELXS-97 (Sheldrick, 2008)'
_diffrn_ambient_temperature 296(2)
_diffrn_measured_fraction_theta_full 0.990
_diffrn_measured_fraction_theta_max 0.990
_diffrn_measurement_device_type 'Bruker APEX-II CCD'
_diffrn_measurement_method '\f and \w scans'
_diffrn_radiation_monochromator graphite
_diffrn_radiation_source 'fine-focus sealed tube'
_diffrn_radiation_type MoK\a
_diffrn_radiation_wavelength 0.71073
_diffrn_reflns_av_R_equivalents 0.0164
_diffrn_reflns_av_sigmaI/netI 0.0277
_diffrn_reflns_limit_h_max 9
_diffrn_reflns_limit_h_min -9
_diffrn_reflns_limit_k_max 9
_diffrn_reflns_limit_k_min -7
_diffrn_reflns_limit_l_max 11
_diffrn_reflns_limit_l_min -13
_diffrn_reflns_number 3576
_diffrn_reflns_theta_full 25.00
_diffrn_reflns_theta_max 25.00
_diffrn_reflns_theta_min 2.65
_exptl_absorpt_coefficient_mu 1.272
_exptl_absorpt_correction_T_max 0.795
_exptl_absorpt_correction_T_min 0.716
_exptl_absorpt_correction_type multi-scan
_exptl_absorpt_process_details ' SADABS, Sheldrick, 1996'
_exptl_crystal_colour purple
_exptl_crystal_density_diffrn 1.797
_exptl_crystal_density_method 'not measured'
_exptl_crystal_description block
_exptl_crystal_F_000 384
_exptl_crystal_size_max 0.27
_exptl_crystal_size_mid 0.23
_exptl_crystal_size_min 0.18
_refine_diff_density_max 0.536
_refine_diff_density_min -0.504
_refine_diff_density_rms 0.070
_refine_ls_extinction_method none
_refine_ls_goodness_of_fit_ref 1.006
_refine_ls_hydrogen_treatment constr
_refine_ls_matrix_type full
_refine_ls_number_parameters 217
_refine_ls_number_reflns 2440
_refine_ls_number_restraints 0
_refine_ls_restrained_S_all 1.006
_refine_ls_R_factor_all 0.0351
_refine_ls_R_factor_gt 0.0322
_refine_ls_shift/su_max 0.002
_refine_ls_shift/su_mean 0.000
_refine_ls_structure_factor_coef Fsqd
_refine_ls_weighting_details 'calc w=1/[\s^2^(Fo^2^)+(0.0710P)^2^+0.4200P] where P=(Fo^2^+2Fc^2^)/3'
_refine_ls_weighting_scheme calc
_refine_ls_wR_factor_gt 0.0962
_refine_ls_wR_factor_ref 0.0983
_reflns_number_gt 2258
_reflns_number_total 2464
_reflns_threshold_expression >2sigma(I)
_cod_data_source_file cg500371n_si_002.cif
_cod_data_source_block compound-1
_cod_depositor_comments
;
The following automatic conversions were performed:

'_symmetry_cell_setting' value 'Triclinic' changed to 'triclinic'
according to
/usr/data/users/saulius/crontab/automatic-downloads/rss-feeds/ACS/lib/dictionaries/cif_core.dic
dictionary named 'cif_core.dic' version 2.4.2 from 2011-04-26.

Automatic conversion script
Id: cif_fix_values 2281 2013-09-26 08:29:07Z andrius 

 Adding full bibliography for 4511401--4511410.cif.
;
_cod_database_code 4511401

loop_
_symmetry_equiv_pos_as_xyz
'x, y, z'
'-x, -y, -z'

loop_
_atom_site_label
_atom_site_type_symbol
_atom_site_fract_x
_atom_site_fract_y
_atom_site_fract_z
_atom_site_U_iso_or_equiv
_atom_site_adp_type
_atom_site_occupancy
_atom_site_symmetry_multiplicity
_atom_site_calc_flag
_atom_site_refinement_flags
Co1 Co 0.47746(4) 0.09478(4) 0.68013(3) 0.01795(15) Uani 1 1 d .
O1 O -0.0109(3) 0.3332(3) 0.87935(17) 0.0409(5) Uani 1 1 d .
N1 N 0.4658(3) 0.1830(3) 0.85380(19) 0.0231(5) Uani 1 1 d .
C1 C 0.5935(4) 0.1689(4) 0.9359(3) 0.0307(6) Uani 1 1 d .
H1A H 0.6854 0.1160 0.9126 0.037 Uiso 1 1 calc R
O1W O 0.9556(8) -0.0674(7) 0.8676(6) 0.206(4) Uani 1 1 d .
H1WA H 0.9148 -0.1644 0.8848 0.247 Uiso 1 1 d R
H1WB H 0.9679 -0.0861 0.7952 0.247 Uiso 1 1 d R
O2 O 0.7203(2) 0.1389(2) 0.64033(16) 0.0238(4) Uani 1 1 d .
N2 N 0.1981(3) 0.4246(3) 1.03994(19) 0.0281(5) Uani 1 1 d .
H2B H 0.2171 0.4867 1.1097 0.034 Uiso 1 1 calc R
C2 C 0.5922(4) 0.2307(4) 1.0539(3) 0.0357(7) Uani 1 1 d .
H2A H 0.6817 0.2185 1.1090 0.043 Uiso 1 1 calc R
O3 O 0.6829(2) 0.4076(2) 0.70385(17) 0.0273(4) Uani 1 1 d .
N3 N 1.3372(2) 0.1799(3) 0.54489(18) 0.0186(4) Uani 1 1 d .
H3B H 1.4443 0.2147 0.5359 0.022 Uiso 1 1 calc R
H3C H 1.2946 0.0704 0.5325 0.022 Uiso 1 1 calc R
C3 C 0.4571(4) 0.3108(4) 1.0895(2) 0.0314(6) Uani 1 1 d .
H3A H 0.4541 0.3523 1.1688 0.038 Uiso 1 1 calc R
O4 O 1.1808(2) 0.9053(2) 0.68487(18) 0.0295(4) Uani 1 1 d .
C4 C 0.3266(3) 0.3282(3) 1.0057(2) 0.0245(6) Uani 1 1 d .
O5 O 1.4300(2) 0.8348(2) 0.63987(16) 0.0242(4) Uani 1 1 d .
C5 C 0.3350(3) 0.2600(3) 0.8883(2) 0.0251(6) Uani 1 1 d .
H5A H 0.2457 0.2686 0.8316 0.030 Uiso 1 1 calc R
C6 C 0.0476(3) 0.4284(4) 0.9731(2) 0.0259(6) Uani 1 1 d .
C7 C 0.9565(3) 0.3682(3) 0.6376(2) 0.0167(5) Uani 1 1 d .
C8 C 1.0600(3) 0.2471(3) 0.6000(2) 0.0169(5) Uani 1 1 d .
H8A H 1.0151 0.1286 0.5880 0.020 Uiso 1 1 calc R
C9 C 1.2301(3) 0.3041(3) 0.5805(2) 0.0162(5) Uani 1 1 d .
C10 C 1.2985(3) 0.4808(3) 0.6006(2) 0.0170(5) Uani 1 1 d .
H10A H 1.4140 0.5187 0.5903 0.020 Uiso 1 1 calc R
C11 C 1.1937(3) 0.6019(3) 0.6364(2) 0.0169(5) Uani 1 1 d .
C12 C 1.0229(3) 0.5453(3) 0.6547(2) 0.0173(5) Uani 1 1 d .
H12A H 0.9530 0.6257 0.6785 0.021 Uiso 1 1 calc R
C13 C 0.7748(3) 0.3042(3) 0.6623(2) 0.0182(5) Uani 1 1 d .
C14 C 1.2690(3) 0.7922(3) 0.6547(2) 0.0188(5) Uani 1 1 d .

loop_
_atom_site_aniso_label
_atom_site_aniso_U_11
_atom_site_aniso_U_22
_atom_site_aniso_U_33
_atom_site_aniso_U_23
_atom_site_aniso_U_13
_atom_site_aniso_U_12
Co1 0.0155(2) 0.0145(2) 0.0233(2) -0.00026(14) 0.00747(14) 0.00231(14)
O1 0.0379(12) 0.0522(14) 0.0291(11) -0.0095(10) -0.0004(9) 0.0205(10)
N1 0.0219(11) 0.0212(11) 0.0241(11) -0.0006(9) 0.0072(9) 0.0007(8)
C1 0.0249(14) 0.0325(15) 0.0354(16) 0.0052(12) 0.0068(12) 0.0077(11)
O1W 0.230(7) 0.097(4) 0.298(8) -0.001(4) 0.199(7) -0.008(4)
O2 0.0159(8) 0.0176(9) 0.0341(10) -0.0025(7) 0.0090(7) -0.0035(7)
N2 0.0306(12) 0.0330(13) 0.0198(11) -0.0039(9) 0.0051(9) 0.0121(10)
C2 0.0322(15) 0.0449(18) 0.0307(15) 0.0049(13) 0.0001(12) 0.0143(13)
O3 0.0181(9) 0.0265(10) 0.0367(11) -0.0009(8) 0.0095(8) 0.0067(8)
N3 0.0133(9) 0.0129(10) 0.0283(11) -0.0004(8) 0.0076(8) 0.0007(8)
C3 0.0359(15) 0.0336(15) 0.0233(14) 0.0009(11) 0.0034(11) 0.0081(12)
O4 0.0278(10) 0.0176(9) 0.0445(12) 0.0031(8) 0.0124(8) 0.0063(8)
C4 0.0257(13) 0.0216(13) 0.0255(14) 0.0009(10) 0.0071(11) 0.0042(10)
O5 0.0207(9) 0.0154(8) 0.0345(10) 0.0019(7) 0.0099(7) -0.0036(7)
C5 0.0234(13) 0.0288(14) 0.0220(13) -0.0004(10) 0.0036(10) 0.0071(11)
C6 0.0276(14) 0.0304(14) 0.0210(13) 0.0022(11) 0.0078(11) 0.0091(12)
C7 0.0139(11) 0.0192(12) 0.0165(12) 0.0027(9) 0.0022(9) 0.0024(9)
C8 0.0155(11) 0.0133(11) 0.0198(12) 0.0000(9) 0.0031(9) -0.0010(9)
C9 0.0157(11) 0.0178(11) 0.0148(11) 0.0015(9) 0.0031(9) 0.0036(9)
C10 0.0126(11) 0.0175(12) 0.0206(12) 0.0030(9) 0.0060(9) 0.0005(9)
C11 0.0164(11) 0.0155(12) 0.0171(12) 0.0017(9) 0.0008(9) 0.0007(9)
C12 0.0164(11) 0.0162(11) 0.0185(12) -0.0007(9) 0.0029(9) 0.0046(9)
C13 0.0127(11) 0.0224(13) 0.0170(12) -0.0004(10) 0.0021(9) 0.0008(10)
C14 0.0212(12) 0.0178(12) 0.0161(12) 0.0014(9) 0.0026(9) 0.0022(10)

loop_
_atom_type_symbol
_atom_type_description
_atom_type_scat_dispersion_real
_atom_type_scat_dispersion_imag
_atom_type_scat_source
C C 0.0033 0.0016 'International Tables Vol C Tables 4.2.6.8 and 6.1.1.4'
H H 0.0000 0.0000 'International Tables Vol C Tables 4.2.6.8 and 6.1.1.4'
N N 0.0061 0.0033 'International Tables Vol C Tables 4.2.6.8 and 6.1.1.4'
O O 0.0106 0.0060 'International Tables Vol C Tables 4.2.6.8 and 6.1.1.4'
Co Co 0.3494 0.9721 'International Tables Vol C Tables 4.2.6.8 and 6.1.1.4'

loop_
_geom_angle_atom_site_label_1
_geom_angle_atom_site_label_2
_geom_angle_atom_site_label_3
_geom_angle
_geom_angle_site_symmetry_1
_geom_angle_site_symmetry_3
O2 Co1 O5 98.91(7) . 1_445
O2 Co1 N1 112.33(8) . .
O5 Co1 N1 111.42(8) 1_445 .
O2 Co1 N3 101.73(8) . 1_455
O5 Co1 N3 106.64(8) 1_445 1_455
N1 Co1 N3 122.84(8) . 1_455
C5 N1 C1 118.5(2) . .
C5 N1 Co1 121.17(17) . .
C1 N1 Co1 120.29(18) . .
N1 C1 C2 121.9(3) . .
C13 O2 Co1 107.80(14) . .
C6 N2 C4 125.9(2) . .
C3 C2 C1 119.6(3) . .
C9 N3 Co1 116.32(15) . 1_655
C2 C3 C4 119.0(3) . .
C3 C4 C5 118.3(2) . .
C3 C4 N2 119.3(2) . .
C5 C4 N2 122.2(2) . .
C14 O5 Co1 103.97(15) . 1_665
N1 C5 C4 122.7(2) . .
O1 C6 N2 125.9(2) . .
O1 C6 C6 121.2(3) . 2_567
N2 C6 C6 112.9(3) . 2_567
C12 C7 C8 120.3(2) . .
C12 C7 C13 120.6(2) . .
C8 C7 C13 119.1(2) . .
C9 C8 C7 119.8(2) . .
C10 C9 C8 120.2(2) . .
C10 C9 N3 120.1(2) . .
C8 C9 N3 119.6(2) . .
C9 C10 C11 119.9(2) . .
C12 C11 C10 120.0(2) . .
C12 C11 C14 121.0(2) . .
C10 C11 C14 119.0(2) . .
C7 C12 C11 119.8(2) . .
O3 C13 O2 121.8(2) . .
O3 C13 C7 121.1(2) . .
O2 C13 C7 117.1(2) . .
O4 C14 O5 120.9(2) . .
O4 C14 C11 121.6(2) . .
O5 C14 C11 117.4(2) . .

loop_
_geom_bond_atom_site_label_1
_geom_bond_atom_site_label_2
_geom_bond_distance
_geom_bond_site_symmetry_2
Co1 O2 1.9896(17) .
Co1 O5 1.9992(17) 1_445
Co1 N1 2.042(2) .
Co1 N3 2.101(2) 1_455
O1 C6 1.214(3) .
N1 C5 1.335(3) .
N1 C1 1.344(4) .
C1 C2 1.380(4) .
O2 C13 1.283(3) .
N2 C6 1.352(3) .
N2 C4 1.406(3) .
C2 C3 1.380(4) .
O3 C13 1.244(3) .
N3 C9 1.429(3) .
N3 Co1 2.101(2) 1_655
C3 C4 1.381(4) .
O4 C14 1.244(3) .
C4 C5 1.395(4) .
O5 C14 1.285(3) .
O5 Co1 1.9992(17) 1_665
C6 C6 1.537(5) 2_567
C7 C12 1.389(3) .
C7 C8 1.396(3) .
C7 C13 1.503(3) .
C8 C9 1.387(3) .
C9 C10 1.387(3) .
C10 C11 1.398(3) .
C11 C12 1.388(3) .
C11 C14 1.499(3) .
